data_2103295
loop_
_publ_author_name
'Jones, G. O.'
'Thomas, P. A.'

_publ_section_title
;
 Investigation of the structure and phase transitions in the novel
 A-site substituted distorted perovskite compound Na~0.5~Bi~0.5~TiO~3~
;
_journal_issue 2
_journal_name_full 'Acta Crystallographica Section B'
_journal_page_first 168
_journal_page_last 178
_journal_paper_doi 10.1107/S0108768101020845
_journal_volume 58
_journal_year 2002
_chemical_formula_sum 'Bi0.5 Na0.5 O3 Ti'
_chemical_formula_weight 211.88
_chemical_name_systematic 'sodium bismuth titanate'
_space_group_IT_number 161
_symmetry_cell_setting trigonal
_symmetry_space_group_name_Hall 'R 3 -2"c'
_symmetry_space_group_name_H-M 'R 3 c :H'
_cell_angle_alpha 90.0
_cell_angle_beta 90.0
_cell_angle_gamma 120.0
_cell_formula_units_Z 6
_cell_length_a 5.4887(2)
_cell_length_b 5.4887(2)
_cell_length_c 13.5048(8)
_cell_volume 352.34(3)
_computing_structure_refinement GSAS
_diffrn_ambient_temperature 273
_diffrn_measurement_method step
_diffrn_radiation_probe neutron
_diffrn_radiation_type neutron
_diffrn_radiation_wavelength 1.594
_exptl_crystal_colour yellow
_exptl_crystal_description powder
_refine_ls_goodness_of_fit_all 0.323
_refine_ls_number_parameters 42
_cod_data_source_file os0082.cif
_cod_data_source_block 293K
_cod_depositor_comments
;
 There is a discrepancy between the number (apparently the measurement
 temparature) given in the title of the original datablock (293K), and
 the value provided for the '_diffrn_ambient_temperature' tag
 (273). Apparently, one of these values is mistyped. In the COD
 deposition, the tag value is retained, and the entry is flagged with
 a warning for this reason. The other two datablocks in this entry
 have matching values in the '_diffrn_ambient_temperature' tag and in
 the respective datablock headers. The problem is detected in the
 suplementary data file os0082.cif for the Acta Cryst B paper os0082
 as of 2008-06-06.

 Saulius Gra\<zulis
;

loop_
_cod_entry_issue_id
_cod_entry_issue_origin
_cod_entry_issue_severity
1 original warning

_cod_original_cell_volume 352.33(3)
_cod_original_sg_symbol_H-M 'R 3 c'
_cod_original_formula_sum 'Na0.5 Bi0.5 Ti O3'
_cod_database_code 2103295

loop_
_symmetry_equiv_pos_as_xyz
+x,+y,+z
-y,x-y,+z
y-x,-x,+z
y-x,+y,+z+1/2
-y,-x,+z+1/2
+x,x-y,+z+1/2
+x+1/3,+y+2/3,+z+2/3
-y+1/3,x-y+2/3,+z+2/3
y-x+1/3,-x+2/3,+z+2/3
y-x+1/3,+y+2/3,+z+1/6
-y+1/3,-x+2/3,+z+1/6
+x+1/3,x-y+2/3,+z+1/6
+x+2/3,+y+1/3,+z+1/3
-y+2/3,x-y+1/3,+z+1/3
y-x+2/3,-x+1/3,+z+1/3
y-x+2/3,+y+1/3,+z+5/6
-y+2/3,-x+1/3,+z+5/6
+x+2/3,x-y+1/3,+z+5/6

loop_
_atom_site_aniso_label
_atom_site_aniso_U_11
_atom_site_aniso_U_22
_atom_site_aniso_U_33
_atom_site_aniso_U_12
_atom_site_aniso_U_13
_atom_site_aniso_U_23
Na1 .022(3) .011(2) .0 .022(3) .036(9) .0
Bi2 .036(2) .0180(10) .0 .036(2) .091(6) .0
Ti3 .011(2) .0060(10) .0 .011(2) .009(3) .0
O4 .031(3) .014(3) -.0110(10) .0060(10) .0480(10) -.004(3)

loop_
_atom_site_label
_atom_site_fract_x
_atom_site_fract_y
_atom_site_fract_z
_atom_site_U_iso_or_equiv
_atom_site_thermal_displace_type
_atom_site_occupancy
Na1 .0 .0 .2627(6) .02672 Uani .5
Bi2 .0 .0 .2627(6) .05411 Uani .5
Ti3 .0 .0 .0063(6) .01032 Uani 1.0
O4 .1260(10) .3360(10) .0833000 .0266 Uani 1.0

loop_
_atom_type_symbol
Na
Bi
Ti
O

loop_
_geom_angle_atom_site_label_1
_geom_angle_atom_site_label_2
_geom_angle_atom_site_label_3
_geom_angle
Ti Na1 Ti 71.8430(10)
Ti Na1 Ti 110.7530(10)
Ti Na1 O 71.843000
Ti Na1 O 93.911(5)
Ti Na1 O 37.3960(10)
Ti Na1 O 91.476000
Ti Na1 O 36.6810(10)
Ti Na1 O 147.138000
Ti Na1 O 35.0570(10)
Ti Na1 O 88.031(2)
Ti Na1 O 96.329(2)

loop_
_geom_bond_atom_site_label_1
_geom_bond_atom_site_label_2
_geom_bond_distance
Na1 O 2.91047(12)
Na1 O 2.52032(7)
Na1 O 2.97923(8)
Na1 O 2.61675(10)
Na1 Ti 3.4624(2)
Na1 Ti 3.29003(19)
Na1 Ti 3.39260(8)
Na1 Ti 3.33494(8)
